data_7708082
loop_
_publ_author_name
'Takahashi, Kiyonori'
'Miyazaki, Yuji'
'Noro, Shin-ichiro'
'Nakano, Motohiro'
'Nakamura, Takayoshi'
'Akutagawa, Tomoyuki'

_publ_section_title
;
 Dipole Fluctuation and Structural Phase Transition in Hydrogen-Bonding
 Molecular Assemblies of Mononuclear CuII Complexes with Polar
 Fluorobenzoate Ligands
;
_journal_name_full 'Dalton Transactions'
_journal_paper_doi 10.1039/D1DT02118D
_journal_year 2021
_chemical_absolute_configuration 'CHOOSE rm ad rmad syn or unk'
_chemical_formula_moiety 'C24 H20 Cu F2 N2 O5'
_chemical_formula_sum 'C24 H20 Cu F2 N2 O5'
_chemical_formula_weight 517.98
_space_group_crystal_system orthorhombic
_space_group_IT_number 43
_space_group_name_Hall 'F 2 -2d'
_space_group_name_H-M_alt 'F d d 2'
_atom_sites_solution_hydrogens geom
_atom_sites_solution_primary direct
_atom_sites_solution_secondary difmap
_audit_update_record
;
2019-11-28 deposited with the CCDC.	2021-08-18 downloaded from the CCDC.
;
_cell_angle_alpha 90.0000
_cell_angle_beta 90.0000
_cell_angle_gamma 90.0000
_cell_formula_units_Z 8
_cell_length_a 15.7319(6)
_cell_length_b 46.3383(14)
_cell_length_c 6.1947(2)
_cell_measurement_reflns_used 3691
_cell_measurement_temperature 250
_cell_measurement_theta_max 68.16
_cell_measurement_theta_min 3.81
_cell_volume 4515.9(3)
_computing_cell_refinement 'RAPID AUTO'
_computing_data_collection 'RAPID AUTO (Rigaku, ????)'
_computing_data_reduction 'RAPID AUTO'
_computing_molecular_graphics 'CrystalStructure 4.1'
_computing_publication_material 'CrystalStructure 4.1 (Rigaku, 2014)'
_computing_structure_refinement 'SHELXL2013 (Sheldrick, 2008)'
_computing_structure_solution 'SIR2004 (Burla, et al., 2005)'
_diffrn_ambient_temperature 250
_diffrn_detector_area_resol_mean 10.000
_diffrn_measured_fraction_theta_full 1.000
_diffrn_measured_fraction_theta_max 1.000
_diffrn_measurement_device_type 'Rigaku R-AXIS RAPID'
_diffrn_measurement_method \w
_diffrn_radiation_type 'Cu K\a'
_diffrn_radiation_wavelength 1.54187
_diffrn_reflns_av_R_equivalents 0.0337
_diffrn_reflns_Laue_measured_fraction_full 1.000
_diffrn_reflns_Laue_measured_fraction_max 1.000
_diffrn_reflns_limit_h_max 18
_diffrn_reflns_limit_h_min -18
_diffrn_reflns_limit_k_max 52
_diffrn_reflns_limit_k_min -55
_diffrn_reflns_limit_l_max 7
_diffrn_reflns_limit_l_min -7
_diffrn_reflns_number 11863
_diffrn_reflns_point_group_measured_fraction_full 0.998
_diffrn_reflns_point_group_measured_fraction_max 0.997
_diffrn_reflns_theta_full 67.687
_diffrn_reflns_theta_max 68.241
_diffrn_reflns_theta_min 3.816
_diffrn_standards_number 0
_exptl_absorpt_coefficient_mu 1.861
_exptl_absorpt_correction_T_max 0.689
_exptl_absorpt_correction_T_min 0.679
_exptl_absorpt_correction_type numerical
_exptl_absorpt_process_details 'NUMABS (Rigaku, 1999)'
_exptl_crystal_colour Blue
_exptl_crystal_density_diffrn 1.524
_exptl_crystal_density_method 'not measured'
_exptl_crystal_description block
_exptl_crystal_F_000 2120.00
_exptl_crystal_size_max 0.200
_exptl_crystal_size_mid 0.200
_exptl_crystal_size_min 0.200
_refine_diff_density_max 0.30
_refine_diff_density_min -0.31
_refine_ls_abs_structure_details
;
 Flack x determined using 813 quotients [(I+)-(I-)]/[(I+)+(I-)]
 (Parsons and Flack (2004), Acta Cryst. A60, s61).
;
_refine_ls_abs_structure_Flack -0.037(17)
_refine_ls_extinction_method none
_refine_ls_goodness_of_fit_ref 0.950
_refine_ls_hydrogen_treatment constr
_refine_ls_number_parameters 155
_refine_ls_number_reflns 2064
_refine_ls_number_restraints 37
_refine_ls_R_factor_all 0.0423
_refine_ls_R_factor_gt 0.0395
_refine_ls_shift/su_max 0.000
_refine_ls_structure_factor_coef Fsqd
_refine_ls_weighting_details 'w = 1/[\s^2^(Fo^2^)+(0.0721P)^2^+9.5944P] where P=(Fo^2^+2Fc^2^)/3'
_refine_ls_weighting_scheme calc
_refine_ls_wR_factor_gt 0.1022
_refine_ls_wR_factor_ref 0.1077
_reflns_number_gt 1939
_reflns_number_total 2064
_reflns_threshold_expression F^2^>2.0\s(F^2^)
_cod_data_source_file d1dt02118d2.cif
_cod_data_source_block crystal2_300K
_cod_database_code 7708082
_shelxl_res_file
;

    shelxl.res created by SHELXL-2014/7

TITL mFBACuPyH2O
CELL  1.54187 15.73190 46.33830 6.19472 90.00000 90.00000 90.00000
ZERR  8 0.00059 0.00138 0.00021 0.00000 0.00000 0.00000
LATT -4
SYMM .25-X, .25+Y, .25+Z
SYMM .25+X, .25-Y, .25+Z
SYMM .50-X,    -Y, .50+Z
SFAC C H CU F N O
UNIT 192 160 8 16 16 40
L.S. 20
FMAP 2
PLAN -5
WPDB -2
HTAB
BOND $H
CONF
LIST 4
TEMP -23.0
ACTA
SIZE 0.200 0.200 0.200
SIMU 0.0200 0.0600 C2 C3 C4 C5 C6 C7
WGHT    0.072100    9.594399
FVAR       0.37534
CU1   3    0.250000    0.750000    0.551355    10.50000    0.03801    0.03490 =
         0.05178    0.00000    0.00000   -0.00152
F1    4    0.387251    0.600462    0.152672    11.00000    0.27557    0.05542 =
         0.12527   -0.01960    0.04547    0.02791
O1    6    0.304737    0.712536    0.557813    11.00000    0.04735    0.04093 =
         0.06170   -0.00397   -0.00298    0.00504
O2    6    0.288075    0.704313    0.204263    11.00000    0.09455    0.04645 =
         0.06028    0.00740    0.00082    0.00442
O3    6    0.250000    0.750000    0.922567    10.50000    0.07710    0.04512 =
         0.04741    0.00000    0.00000    0.00851
AFIX  83
H3A   2    0.227945    0.765137    0.967228    11.00000   -1.20000
AFIX   0
N1    5    0.136356    0.730084    0.515024    11.00000    0.04023    0.03893 =
         0.06542   -0.00143    0.00047   -0.00229
C1    1    0.304742    0.696313    0.390333    11.00000    0.04027    0.03825 =
         0.05847   -0.00016    0.00478   -0.00421
C2    1    0.326410    0.665320    0.432396    11.00000    0.04628    0.03859 =
         0.06374   -0.00013    0.00079   -0.00193
C3    1    0.346617    0.647097    0.265127    11.00000    0.10664    0.04111 =
         0.07205   -0.00578    0.01407    0.00121
AFIX  43
H3    2    0.347221    0.653775    0.121849    11.00000   -1.20000
AFIX   0
C4    1    0.366301    0.618318    0.313301    11.00000    0.10320    0.04187 =
         0.10080   -0.01400    0.01826    0.00253
C5    1    0.365894    0.607585    0.513330    11.00000    0.13507    0.03837 =
         0.11077    0.00622   -0.03000    0.00815
AFIX  43
H5    2    0.381685    0.588318    0.538735    11.00000   -1.20000
AFIX   0
C6    1    0.342129    0.625075    0.680750    11.00000    0.24648    0.05857 =
         0.09722    0.00676   -0.03159    0.02704
AFIX  43
H6    2    0.337965    0.617726    0.821790    11.00000   -1.20000
AFIX   0
C7    1    0.323960    0.654381    0.637813    11.00000    0.18524    0.04807 =
         0.07465   -0.00023   -0.02673    0.01379
AFIX  43
H7    2    0.309841    0.666680    0.753036    11.00000   -1.20000
AFIX   0
C8    1    0.105942    0.712393    0.664375    11.00000    0.05698    0.05251 =
         0.07622   -0.00021    0.00485   -0.00724
AFIX  43
H8    2    0.139381    0.708461    0.786641    11.00000   -1.20000
AFIX   0
C9    1    0.027070    0.699512    0.647438    11.00000    0.05715    0.05526 =
         0.11707    0.00413    0.01983   -0.01543
AFIX  43
H9    2    0.007196    0.687249    0.757275    11.00000   -1.20000
AFIX   0
C10   1   -0.021459    0.704740    0.470554    11.00000    0.04564    0.05284 =
         0.14239   -0.01113    0.00254   -0.00836
AFIX  43
H10   2   -0.075543    0.696303    0.457243    11.00000   -1.20000
AFIX   0
C11   1    0.009492    0.722574    0.310562    11.00000    0.05516    0.05978 =
         0.11200   -0.01227   -0.02620    0.00437
AFIX  43
H11   2   -0.022624    0.726264    0.185617    11.00000   -1.20000
AFIX   0
C12   1    0.089034    0.734942    0.338061    11.00000    0.04590    0.05127 =
         0.07785    0.00152   -0.00456   -0.00124
AFIX  43
H12   2    0.110522    0.747103    0.229556    11.00000   -1.20000
AFIX   0
HKLF 4
 
REM  mFBACuPyH2O
REM R1 =  0.0395 for    1939 Fo > 4sig(Fo)  and  0.0423 for all    2064 data
REM    155 parameters refined using     37 restraints
 
END  
     
WGHT      0.0654      5.8442 

REM Instructions for potential hydrogen bonds
EQIV $1 -x+1/2, -y+3/2, z+1
HTAB O3 O2_$1

REM Highest difference peak  0.304,  deepest hole -0.310,  1-sigma level  0.060
Q1    1   0.3746  0.6619  0.5720  11.00000  0.05    0.30
Q2    1   0.3074  0.5967  0.1698  11.00000  0.05    0.28
Q3    1   0.4013  0.6305  0.6102  11.00000  0.05    0.28
Q4    1   0.4518  0.6244  0.7472  11.00000  0.05    0.18
Q5    1   0.4917  0.0535  0.6237  11.00000  0.05    0.16
;

loop_
_symmetry_equiv_pos_site_id
_space_group_symop_operation_xyz
1 +X,+Y,+Z
2 1/4-X,1/4+Y,1/4+Z
3 1/4+X,1/4-Y,1/4+Z
4 1/2-X,-Y,1/2+Z
5 +X,1/2+Y,1/2+Z
6 1/4-X,3/4+Y,3/4+Z
7 1/4+X,3/4-Y,3/4+Z
8 1/2-X,1/2-Y,+Z
9 1/2+X,+Y,1/2+Z
10 3/4-X,1/4+Y,3/4+Z
11 3/4+X,1/4-Y,3/4+Z
12 -X,-Y,+Z
13 1/2+X,1/2+Y,+Z
14 3/4-X,3/4+Y,1/4+Z
15 3/4+X,3/4-Y,1/4+Z
16 -X,1/2-Y,1/2+Z

loop_
_atom_site_label
_atom_site_type_symbol
_atom_site_fract_x
_atom_site_fract_y
_atom_site_fract_z
_atom_site_U_iso_or_equiv
_atom_site_adp_type
_atom_site_occupancy
_atom_site_site_symmetry_multiplicity
_atom_site_calc_flag
_atom_site_refinement_flags
_atom_site_disorder_assembly
_atom_site_disorder_group
Cu1 Cu 0.25 0.75 0.55136(16) 0.0416(3) Uani 1 8 d . . .
F1 F 0.3872(6) 0.60046(9) 0.1527(11) 0.152(3) Uani 1 16 d . . .
O1 O 0.30474(18) 0.71254(6) 0.5578(6) 0.0500(7) Uani 1 16 d . . .
O2 O 0.2881(3) 0.70431(8) 0.2043(7) 0.0671(10) Uani 1 16 d . . .
O3 O 0.25 0.75 0.9226(9) 0.0565(13) Uani 1 8 d . . .
N1 N 0.1364(2) 0.73008(8) 0.5150(7) 0.0482(9) Uani 1 16 d . . .
C1 C 0.3047(3) 0.69631(10) 0.3903(8) 0.0457(10) Uani 1 16 d . . .
C2 C 0.3264(3) 0.66532(10) 0.4324(9) 0.0495(11) Uani 1 16 d . . .
C3 C 0.3466(5) 0.64710(11) 0.2651(12) 0.0733(17) Uani 1 16 d . . .
C4 C 0.3663(5) 0.61832(12) 0.3133(15) 0.0820(18) Uani 1 16 d . . .
C5 C 0.3659(6) 0.60759(13) 0.5133(15) 0.095(2) Uani 1 16 d . . .
C6 C 0.3421(8) 0.62507(17) 0.681(2) 0.134(4) Uani 1 16 d . . .
C7 C 0.3240(7) 0.65438(14) 0.6378(13) 0.103(3) Uani 1 16 d . . .
C8 C 0.1059(4) 0.71239(11) 0.6644(11) 0.0619(13) Uani 1 16 d . . .
C9 C 0.0271(4) 0.69951(13) 0.6474(14) 0.0765(18) Uani 1 16 d . . .
C10 C -0.0215(4) 0.70474(13) 0.4706(15) 0.080(2) Uani 1 16 d . . .
C11 C 0.0095(4) 0.72257(13) 0.311(2) 0.0756(16) Uani 1 16 d . . .
C12 C 0.0890(3) 0.73494(11) 0.3381(10) 0.0583(13) Uani 1 16 d . . .
H3 H 0.34722 0.65377 0.12185 0.0879 Uiso 1 16 calc R . .
H3A H 0.22794 0.76514 0.96723 0.0678 Uiso 1 16 calc R . .
H5 H 0.38169 0.58832 0.53873 0.1137 Uiso 1 16 calc R . .
H6 H 0.33796 0.61773 0.82179 0.1609 Uiso 1 16 calc R . .
H7 H 0.30984 0.66668 0.75304 0.1232 Uiso 1 16 calc R . .
H8 H 0.13938 0.70846 0.78664 0.0743 Uiso 1 16 calc R . .
H9 H 0.0072 0.68725 0.75728 0.0918 Uiso 1 16 calc R . .
H10 H -0.07554 0.6963 0.45724 0.0963 Uiso 1 16 calc R . .
H11 H -0.02262 0.72626 0.18562 0.0908 Uiso 1 16 calc R . .
H12 H 0.11052 0.7471 0.22956 0.0700 Uiso 1 16 calc R . .

loop_
_atom_site_aniso_label
_atom_site_aniso_U_11
_atom_site_aniso_U_22
_atom_site_aniso_U_33
_atom_site_aniso_U_12
_atom_site_aniso_U_13
_atom_site_aniso_U_23
Cu1 0.0380(4) 0.0349(4) 0.0518(4) -0.0015(4) 0.0000 0.0000
F1 0.276(8) 0.055(2) 0.125(4) 0.028(4) 0.045(5) -0.020(3)
O1 0.0474(16) 0.0409(14) 0.0617(18) 0.0050(12) -0.0030(16) -0.0040(17)
O2 0.095(3) 0.0464(18) 0.060(2) 0.0044(19) 0.001(2) 0.0074(17)
O3 0.077(4) 0.045(3) 0.047(2) 0.009(2) 0.0000 0.0000
N1 0.0402(18) 0.0389(17) 0.065(3) -0.0023(14) 0.0005(18) -0.0014(17)
C1 0.040(2) 0.038(2) 0.058(3) -0.0042(17) 0.005(2) -0.000(2)
C2 0.046(2) 0.039(2) 0.064(3) -0.0019(17) 0.001(2) -0.000(2)
C3 0.107(5) 0.041(2) 0.072(4) 0.001(3) 0.014(4) -0.006(3)
C4 0.103(4) 0.042(3) 0.101(5) 0.003(3) 0.018(4) -0.014(3)
C5 0.135(6) 0.038(3) 0.111(6) 0.008(3) -0.030(5) 0.006(3)
C6 0.246(12) 0.059(4) 0.097(5) 0.027(6) -0.032(8) 0.007(4)
C7 0.185(8) 0.048(3) 0.075(4) 0.014(4) -0.027(5) -0.000(3)
C8 0.057(3) 0.053(3) 0.076(3) -0.007(2) 0.005(3) -0.000(3)
C9 0.057(3) 0.055(3) 0.117(5) -0.015(3) 0.020(4) 0.004(3)
C10 0.046(3) 0.053(3) 0.142(7) -0.008(2) 0.003(4) -0.011(4)
C11 0.055(3) 0.060(3) 0.112(5) 0.004(2) -0.026(4) -0.012(5)
C12 0.046(2) 0.051(3) 0.078(4) -0.001(2) -0.005(2) 0.002(2)

loop_
_atom_type_symbol
_atom_type_description
_atom_type_scat_dispersion_real
_atom_type_scat_dispersion_imag
_atom_type_scat_source
C C 0.0181 0.0091
;
International Tables for Crystallography
(Vol. C, Tables 4.2.6.8 and 6.1.1.4)
;
H H 0.0000 0.0000
;
International Tables for Crystallography
(Vol. C, Table 6.1.1.4)
;
Cu Cu -1.9646 0.5888
;
International Tables for Crystallography
(Vol. C, Tables 4.2.6.8 and 6.1.1.4)
;
F F 0.0727 0.0534
;
International Tables for Crystallography
(Vol. C, Tables 4.2.6.8 and 6.1.1.4)
;
N N 0.0311 0.0180
;
International Tables for Crystallography
(Vol. C, Tables 4.2.6.8 and 6.1.1.4)
;
O O 0.0492 0.0322
;
International Tables for Crystallography
(Vol. C, Tables 4.2.6.8 and 6.1.1.4)
;

loop_
_geom_angle_atom_site_label_1
_geom_angle_atom_site_label_2
_geom_angle_atom_site_label_3
_geom_angle
_geom_angle_publ_flag
_geom_angle_site_symmetry_1
_geom_angle_site_symmetry_2
_geom_angle_site_symmetry_3
O1 Cu1 O1 177.64(17) yes . . 8_565
O1 Cu1 N1 89.22(13) yes . . .
O1 Cu1 N1 91.05(13) yes . . 8_565
O1 Cu1 N1 91.05(13) yes 8_565 . .
O1 Cu1 N1 89.22(13) yes 8_565 . 8_565
N1 Cu1 N1 167.23(18) yes . . 8_565
Cu1 O1 C1 120.6(3) yes . . .
Cu1 N1 C8 121.5(4) yes . . .
Cu1 N1 C12 120.2(3) yes . . .
C8 N1 C12 118.2(4) yes . . .
O1 C1 O2 125.3(4) yes . . .
O1 C1 C2 114.9(4) yes . . .
O2 C1 C2 119.8(5) yes . . .
C1 C2 C3 120.7(5) yes . . .
C1 C2 C7 120.6(5) yes . . .
C3 C2 C7 118.7(5) yes . . .
C2 C3 C4 118.4(7) yes . . .
F1 C4 C3 119.1(8) yes . . .
F1 C4 C5 117.5(6) yes . . .
C3 C4 C5 123.4(7) yes . . .
C4 C5 C6 119.0(7) yes . . .
C5 C6 C7 118.8(9) yes . . .
C2 C7 C6 121.6(8) yes . . .
N1 C8 C9 122.6(6) yes . . .
C8 C9 C10 119.3(7) yes . . .
C9 C10 C11 119.2(6) yes . . .
C10 C11 C12 118.5(9) yes . . .
N1 C12 C11 122.1(7) yes . . .

loop_
_geom_bond_atom_site_label_1
_geom_bond_atom_site_label_2
_geom_bond_distance
_geom_bond_publ_flag
_geom_bond_site_symmetry_1
_geom_bond_site_symmetry_2
Cu1 O1 1.938(3) yes . .
Cu1 O1 1.938(3) yes . 8_565
Cu1 N1 2.025(3) yes . .
Cu1 N1 2.025(3) yes . 8_565
F1 C4 1.336(10) yes . .
O1 C1 1.281(6) yes . .
O2 C1 1.239(6) yes . .
N1 C8 1.325(7) yes . .
N1 C12 1.344(7) yes . .
C1 C2 1.499(7) yes . .
C2 C3 1.374(8) yes . .
C2 C7 1.370(9) yes . .
C3 C4 1.401(8) yes . .
C4 C5 1.335(12) yes . .
C5 C6 1.368(14) yes . .
C6 C7 1.413(11) yes . .
C8 C9 1.381(8) yes . .
C9 C10 1.357(11) yes . .
C10 C11 1.379(13) yes . .
C11 C12 1.387(8) yes . .
